data_7715290
loop_
_publ_author_name
'Meyer, Marco'
'Prescimone, Alessandro'
'Constable, Edwin C.'
'Housecroft, Catherine E.'

_publ_section_title
;
 Introducing sterically demanding substituents and
 &#x3c0;-&#x3c0;-interactions into [Cu(P^P)(N^N)]<sup>+</sup> complexes.
;
_journal_issue 12
_journal_name_full 'Dalton transactions (Cambridge, England : 2003)'
_journal_page_first 5453
_journal_page_last 5465
_journal_paper_doi 10.1039/d4dt00276h
_journal_volume 53
_journal_year 2024
_chemical_formula_moiety 'C55 H46 Cu N2 O P2, F6 P'
_chemical_formula_sum 'C55 H46 Cu F6 N2 O P3'
_chemical_formula_weight 1021.39
_space_group_crystal_system monoclinic
_space_group_IT_number 14
_space_group_name_Hall '-P 2yn'
_space_group_name_H-M_alt 'P 1 21/n 1'
_atom_sites_solution_hydrogens geom
_atom_sites_solution_primary dual
_audit_creation_date 2022-09-06
_audit_creation_method
;
Olex2 1.5
(compiled 2022.04.07 svn.rca3783a0 for OlexSys, GUI svn.r6498)
;
_audit_update_record
;
2024-01-09 deposited with the CCDC.	2024-02-20 downloaded from the CCDC.
;
_cell_angle_alpha 90
_cell_angle_beta 95.071(3)
_cell_angle_gamma 90
_cell_formula_units_Z 4
_cell_length_a 9.6732(3)
_cell_length_b 16.9223(4)
_cell_length_c 29.1542(9)
_cell_measurement_reflns_used 31183
_cell_measurement_temperature 150
_cell_measurement_theta_max 55.90
_cell_measurement_theta_min 2.63
_cell_volume 4753.7(2)
_computing_cell_refinement 'X-Area Recipe 1.37.0.0 (STOE, 2021)'
_computing_data_collection 'X-Area Pilatus3_SV 1.31.175.0 (STOE, 2021)'
_computing_data_reduction
;
X-Area Integrate 2.5.1.0 (STOE, 2021)
X-Area LANA 2.6.2.0 (STOE, 2021)
;
_computing_molecular_graphics 'Olex2 1.5 (Dolomanov et al., 2009)'
_computing_publication_material 'Olex2 1.5 (Dolomanov et al., 2009)'
_computing_structure_refinement 'SHELXL 2018/3 (Sheldrick, 2015)'
_computing_structure_solution 'SHELXT 2018/2 (Sheldrick, 2018)'
_diffrn_ambient_temperature 150
_diffrn_detector Pilatus300K
_diffrn_detector_area_resol_mean 5.81
_diffrn_detector_type 'DECTRIS PILATUS 300K'
_diffrn_measured_fraction_theta_full 0.994
_diffrn_measured_fraction_theta_max 0.977
_diffrn_measurement_details
;
 3593 frames, detector distance = 60 mm
;
_diffrn_measurement_device 'Eulerian 4-circle diffractometer'
_diffrn_measurement_device_type 'STOE STADIVARI'
_diffrn_measurement_method 'rotation method, \w scans'
_diffrn_radiation_collimation '1.2 0.6 mm diameter'
_diffrn_radiation_monochromator 'Graded multilayer mirror'
_diffrn_radiation_polarisn_norm 0
_diffrn_radiation_probe x-ray
_diffrn_radiation_type 'Ga K\a'
_diffrn_radiation_wavelength 1.34143
_diffrn_reflns_av_R_equivalents 0.1478
_diffrn_reflns_av_unetI/netI 0.0984
_diffrn_reflns_Laue_measured_fraction_full 0.994
_diffrn_reflns_Laue_measured_fraction_max 0.977
_diffrn_reflns_limit_h_max 5
_diffrn_reflns_limit_h_min -11
_diffrn_reflns_limit_k_max 20
_diffrn_reflns_limit_k_min -20
_diffrn_reflns_limit_l_max 35
_diffrn_reflns_limit_l_min -35
_diffrn_reflns_number 47843
_diffrn_reflns_point_group_measured_fraction_full 0.994
_diffrn_reflns_point_group_measured_fraction_max 0.977
_diffrn_reflns_theta_full 53.597
_diffrn_reflns_theta_max 55.747
_diffrn_reflns_theta_min 2.629
_diffrn_source 'Metaljet D2'
_diffrn_source_current 3.57
_diffrn_source_power 0.250
_diffrn_source_voltage 70
_exptl_absorpt_coefficient_mu 3.469
_exptl_absorpt_correction_T_max 0.3170
_exptl_absorpt_correction_T_min 0.0128
_exptl_absorpt_correction_type multi-scan
_exptl_absorpt_process_details
;
STOE X-Red32, absorption correction by Gaussian integration, analogous to
P. Coppens in: F. R. Ahmed (Editor), "Crystallographic Computing", Munksgaard,
Copenhagen (1970), 255 - 270. Afterwards scaling of reflection intensities was
performed within STOE LANA. J. Koziskova, F. Hahn, J. Richter, J. Kozisek, Acta
Chimica Slovaca, vol. 9, no. 2, 2016, pp. 136 - 140.
Finally a spherical absorption correction was done within STOE LANA.
;
_exptl_crystal_colour yellow
_exptl_crystal_colour_primary yellow
_exptl_crystal_density_diffrn 1.427
_exptl_crystal_density_method 'not measured'
_exptl_crystal_description block
_exptl_crystal_F_000 2104
_exptl_crystal_recrystallization_method
'The material was recrystallised from a mixture of DCM and acetone  by solvent layering'
_exptl_crystal_size_max 0.18
_exptl_crystal_size_mid 0.16
_exptl_crystal_size_min 0.15
_exptl_crystal_size_rad 0.160
_refine_diff_density_max 0.895
_refine_diff_density_min -0.979
_refine_diff_density_rms 0.116
_refine_ls_extinction_method none
_refine_ls_goodness_of_fit_ref 0.974
_refine_ls_hydrogen_treatment constr
_refine_ls_matrix_type full
_refine_ls_number_parameters 613
_refine_ls_number_reflns 9089
_refine_ls_number_restraints 0
_refine_ls_restrained_S_all 0.974
_refine_ls_R_factor_all 0.1197
_refine_ls_R_factor_gt 0.0749
_refine_ls_shift/su_max 0.001
_refine_ls_shift/su_mean 0.000
_refine_ls_structure_factor_coef Fsqd
_refine_ls_weighting_details 'w=1/[\s^2^(Fo^2^)+(0.1331P)^2^] where P=(Fo^2^+2Fc^2^)/3'
_refine_ls_weighting_scheme calc
_refine_ls_wR_factor_gt 0.1853
_refine_ls_wR_factor_ref 0.2099
_reflns_Friedel_coverage 0.000
_reflns_number_gt 5706
_reflns_number_total 9089
_reflns_threshold_expression 'I > 2\s(I)'
_cod_data_source_file d4dt00276h2.cif
_cod_data_source_block mem148_150k
_cod_depositor_comments 'Adding full bibliography for 7715280--7715292.cif.'
_cod_database_code 7715290
_shelx_shelxl_version_number 2018/3
_shelx_space_group_comment
;
The symmetry employed for this shelxl refinement is uniquely defined
by the following loop, which should always be used as a source of
symmetry information in preference to the above space-group names.
They are only intended as comments.
;
_shelx_estimated_absorpt_t_max 0.624
_shelx_estimated_absorpt_t_min 0.574
_olex2_refinement_description
;
1. Fixed Uiso
 At 1.2 times of:
  All C(H) groups, All C(H,H) groups
2.a Secondary CH2 refined with riding coordinates:
 C11(H11A,H11B), C13(H13A,H13B), C12(H12A,H12B)
2.b Aromatic/amide H refined with riding coordinates:
 C46(H46), C21(H21), C9(H9), C44(H44), C27(H27), C35(H35), C31(H31), C25(H25),
 C38(H38), C41(H41), C48(H48), C10(H10), C53(H53), C54(H54), C7(H7), C52(H52),
 C24(H24), C50(H50), C43(H43), C30(H30), C36(H36), C47(H47), C8(H8), C2(H2),
 C15(H15), C37(H37), C4(H4), C3(H3), C29(H29), C28(H28), C23(H23), C56(H56),
 C49(H49), C19(H19), C42(H42), C16(H16), C55(H55), C22(H22), C17(H17), C18(H18)
;
_olex2_date_sample_data_collection 2022-08-29
_olex2_date_sample_submission 2022-08-29
_olex2_exptl_crystal_mounting_method 'The crystal was mounted on a mylar loop in perfluoroether oil'
_olex2_submission_original_sample_id MEM148_150K
_olex2_submission_special_instructions 'No special instructions were received'
_stoe_detector_distance '60.0 mm'
_stoe_detector_pixelsize_x '0.172 mm'
_stoe_detector_pixelsize_y '0.172 mm'
_stoe_detector_size_x '8.4 cm'
_stoe_detector_size_y '10.6 cm'
_stoe_evaluation_integration_a 8.0
_stoe_evaluation_integration_b 0.1
_stoe_evaluation_integration_ems 0.014
_stoe_evaluation_lana_bis_l_even_max -
_stoe_evaluation_lana_bis_l_odd_max -
_stoe_evaluation_lana_bos_l_even_max 4
_stoe_evaluation_lana_bos_l_odd_max 1
_stoe_evaluation_lana_completeness 97.7
_stoe_evaluation_lana_dxs_max_order 1
_stoe_evaluation_lana_dys_max_order 1
_stoe_evaluation_lana_fs_max_order 3
_stoe_evaluation_lana_max_2theta_available 111.5
_stoe_evaluation_lana_max_2theta_desired 111.5
_stoe_evaluation_lana_mean_redundancy 5.3
_stoe_evaluation_lana_number_refls_after_or 47846
_stoe_evaluation_lana_number_refls_outliers 9339
_stoe_evaluation_lana_number_refls_total 57185
_stoe_evaluation_lana_number_refls_unique 9092
_stoe_evaluation_lana_number_refls_written 47846
_stoe_evaluation_lana_or_c1 0.035
_stoe_evaluation_lana_or_c2 0
_stoe_evaluation_lana_or_c3 0
_stoe_evaluation_lana_or_c4 0.7
_stoe_evaluation_lana_point_group 2/m
_stoe_evaluation_lana_table
;
#--------------------------------------
2Theta          10.3   22.3   34.3   46.3   58.3   70.3   82.3   94.3  106.3
#--------------------------------------
<Resolution>    6.38   3.29   2.23   1.65   1.37   1.16   1.02   0.92   0.85
N(total)         109    487   1076   4269  10319  10809  11669  11329   7118
<Redundancy>     2.0    2.0    2.2    4.4    7.6    6.5    5.9    5.2    3.8
Complet. [%%]    95.6   94.5   97.6   99.5  100.0  100.0  100.0   99.7   90.4
<I/sigma>       93.6   56.2   23.4   11.7    6.8    4.0    2.3    1.6    1.3
R(int)         0.023  0.035  0.045  0.092  0.101  0.136  0.215  0.289  0.340
#--------------------------------------
;
_stoe_measurement_identifier MEM148_150K
_stoe_measurement_max_exposure_per_frame '15.0 s'
_stoe_measurement_mean_exposure_per_frame '13.9 s'
_stoe_measurement_min_exposure_per_frame '8.0 s'
_stoe_measurement_total_exposure_time '13.8 h'
_stoe_measurement_total_frame_number 3593
_stoe_measurement_total_run_number 28
_stoe_measurement_tube_power '250 W'

loop_
_space_group_symop_operation_xyz
'x, y, z'
'-x+1/2, y+1/2, -z+1/2'
'-x, -y, -z'
'x-1/2, -y-1/2, z-1/2'

loop_
_atom_site_label
_atom_site_type_symbol
_atom_site_fract_x
_atom_site_fract_y
_atom_site_fract_z
_atom_site_U_iso_or_equiv
_atom_site_adp_type
_atom_site_occupancy
_atom_site_site_symmetry_order
_atom_site_calc_flag
_atom_site_refinement_flags_posn
_atom_site_refinement_flags_adp
_atom_site_refinement_flags_occupancy
_atom_site_disorder_assembly
_atom_site_disorder_group
Cu1 Cu 0.15581(6) 0.64149(4) 0.63175(2) 0.0238(2) Uani 1 1 d . . . . .
P1 P 0.14007(11) 0.76898(7) 0.65324(4) 0.0238(3) Uani 1 1 d . . . . .
P2 P 0.38139(11) 0.60193(7) 0.63077(4) 0.0244(3) Uani 1 1 d . . . . .
P3 P 0.12269(18) 0.77024(10) 0.41491(6) 0.0512(4) Uani 1 1 d . . . . .
O1 O 0.3751(3) 0.71194(19) 0.71264(10) 0.0276(7) Uani 1 1 d . . . . .
N2 N 0.0299(4) 0.6025(2) 0.57514(13) 0.0274(9) Uani 1 1 d . . . . .
N1 N 0.0440(4) 0.5527(2) 0.66293(12) 0.0260(8) Uani 1 1 d . . . . .
F1 F 0.1380(6) 0.6847(3) 0.43705(17) 0.0973(16) Uani 1 1 d . . . . .
C20 C 0.0691(5) 0.7827(3) 0.70870(16) 0.0285(10) Uani 1 1 d . . . . .
C6 C -0.0561(4) 0.5433(3) 0.58463(16) 0.0272(10) Uani 1 1 d . . . . .
C39 C 0.4696(4) 0.6503(3) 0.72118(15) 0.0252(10) Uani 1 1 d . . . . .
C34 C 0.4174(5) 0.7762(3) 0.68746(15) 0.0259(10) Uani 1 1 d . . . . .
F4 F -0.0069(5) 0.7855(3) 0.44414(18) 0.0979(16) Uani 1 1 d . . . . .
C45 C 0.4902(5) 0.6645(3) 0.59753(15) 0.0283(10) Uani 1 1 d . . . . .
C46 C 0.6344(5) 0.6689(3) 0.60707(17) 0.0330(11) Uani 1 1 d . . . . .
H46 H 0.679443 0.638908 0.631562 0.040 Uiso 1 1 calc R U . . .
C21 C 0.1257(5) 0.8351(3) 0.74153(17) 0.0351(11) Uani 1 1 d . . . . .
H21 H 0.205635 0.864852 0.735796 0.042 Uiso 1 1 calc R U . . .
C32 C 0.0394(5) 0.8414(3) 0.61715(15) 0.0268(10) Uani 1 1 d . . . . .
C5 C -0.0416(5) 0.5113(3) 0.63157(16) 0.0296(11) Uani 1 1 d . . . . .
C40 C 0.4841(4) 0.5937(3) 0.68696(16) 0.0279(10) Uani 1 1 d . . . . .
C11 C 0.1598(5) 0.5712(3) 0.73977(15) 0.0307(11) Uani 1 1 d . . . . .
H11A H 0.160666 0.626957 0.729463 0.037 Uiso 1 1 calc R U . . .
H11B H 0.255266 0.550351 0.739255 0.037 Uiso 1 1 calc R U . . .
C9 C -0.0773(5) 0.6072(3) 0.49799(16) 0.0348(12) Uani 1 1 d . . . . .
H9 H -0.083327 0.631117 0.468396 0.042 Uiso 1 1 calc R U . . .
C1 C 0.0653(5) 0.5250(3) 0.70628(16) 0.0305(10) Uani 1 1 d . . . . .
C44 C 0.5372(5) 0.6446(3) 0.76483(16) 0.0320(11) Uani 1 1 d . . . . .
H44 H 0.523246 0.683467 0.787450 0.038 Uiso 1 1 calc R U . . .
F6 F 0.0216(6) 0.7361(4) 0.37494(19) 0.1137(19) Uani 1 1 d . . . . .
C27 C 0.0440(6) 0.8381(3) 0.56995(16) 0.0359(12) Uani 1 1 d . . . . .
H27 H 0.096107 0.797585 0.556923 0.043 Uiso 1 1 calc R U . . .
C35 C 0.5528(5) 0.8018(3) 0.69014(17) 0.0321(11) Uani 1 1 d . . . . .
H35 H 0.622058 0.775631 0.709701 0.038 Uiso 1 1 calc R U . . .
C31 C -0.0354(5) 0.9014(3) 0.63602(16) 0.0303(11) Uani 1 1 d . . . . .
H31 H -0.037442 0.904851 0.668473 0.036 Uiso 1 1 calc R U . . .
C25 C -0.0470(5) 0.7383(3) 0.71753(17) 0.0352(12) Uani 1 1 d . . . . .
H25 H -0.085579 0.701365 0.695412 0.042 Uiso 1 1 calc R U . . .
C38 C 0.3487(5) 0.8801(3) 0.63501(17) 0.0306(11) Uani 1 1 d . . . . .
H38 H 0.278875 0.907888 0.616565 0.037 Uiso 1 1 calc R U . . .
C41 C 0.5734(5) 0.5306(3) 0.69824(17) 0.0337(11) Uani 1 1 d . . . . .
H41 H 0.586700 0.491361 0.675752 0.040 Uiso 1 1 calc R U . . .
C48 C 0.6472(6) 0.7589(4) 0.5439(2) 0.0447(14) Uani 1 1 d . . . . .
H48 H 0.700972 0.790921 0.525496 0.054 Uiso 1 1 calc R U . . .
C33 C 0.3125(4) 0.8149(3) 0.66013(15) 0.0266(10) Uani 1 1 d . . . . .
C51 C 0.3980(4) 0.5028(3) 0.60570(16) 0.0295(11) Uani 1 1 d . . . . .
C10 C 0.0201(5) 0.6329(3) 0.53263(16) 0.0321(11) Uani 1 1 d . . . . .
H10 H 0.082457 0.673777 0.525842 0.039 Uiso 1 1 calc R U . . .
C53 C 0.3132(6) 0.3687(3) 0.60048(18) 0.0387(13) Uani 1 1 d . . . . .
H53 H 0.249508 0.329550 0.608754 0.046 Uiso 1 1 calc R U . . .
C54 C 0.4158(6) 0.3497(3) 0.5716(2) 0.0436(14) Uani 1 1 d . . . . .
H54 H 0.423615 0.297173 0.560618 0.052 Uiso 1 1 calc R U . . .
C7 C -0.1537(5) 0.5134(3) 0.55037(17) 0.0327(11) Uani 1 1 d . . . . .
H7 H -0.211683 0.470281 0.556943 0.039 Uiso 1 1 calc R U . . .
C52 C 0.3051(5) 0.4446(3) 0.61686(16) 0.0311(11) Uani 1 1 d . . . . .
H52 H 0.234429 0.457643 0.636214 0.037 Uiso 1 1 calc R U . . .
F3 F 0.2457(6) 0.7496(4) 0.3864(2) 0.127(2) Uani 1 1 d . . . . .
C14 C 0.1685(6) 0.6114(3) 0.87049(17) 0.0356(12) Uani 1 1 d . . . . .
C24 C -0.1061(5) 0.7484(4) 0.75909(18) 0.0421(14) Uani 1 1 d . . . . .
H24 H -0.185918 0.718641 0.765029 0.051 Uiso 1 1 calc R U . . .
C50 C 0.4272(5) 0.7064(3) 0.56092(17) 0.0366(12) Uani 1 1 d . . . . .
H50 H 0.329605 0.702848 0.553869 0.044 Uiso 1 1 calc R U . . .
C43 C 0.6251(5) 0.5817(3) 0.77515(17) 0.0401(13) Uani 1 1 d . . . . .
H43 H 0.673124 0.577557 0.804923 0.048 Uiso 1 1 calc R U . . .
C30 C -0.1070(5) 0.9564(3) 0.60778(18) 0.0365(12) Uani 1 1 d . . . . .
H30 H -0.159831 0.996626 0.620817 0.044 Uiso 1 1 calc R U . . .
C36 C 0.5871(5) 0.8658(3) 0.66413(19) 0.0362(12) Uani 1 1 d . . . . .
H36 H 0.680838 0.883015 0.665224 0.043 Uiso 1 1 calc R U . . .
C47 C 0.7107(6) 0.7171(3) 0.58067(19) 0.0397(13) Uani 1 1 d . . . . .
H47 H 0.808106 0.721621 0.587825 0.048 Uiso 1 1 calc R U . . .
C8 C -0.1643(5) 0.5470(3) 0.50734(18) 0.0366(12) Uani 1 1 d . . . . .
H8 H -0.231859 0.528457 0.484207 0.044 Uiso 1 1 calc R U . . .
C2 C 0.0028(6) 0.4550(3) 0.71933(18) 0.0393(12) Uani 1 1 d . . . . .
H2 H 0.019821 0.435786 0.749920 0.047 Uiso 1 1 calc R U . . .
C15 C 0.2655(6) 0.5711(3) 0.90058(18) 0.0422(13) Uani 1 1 d . . . . .
H15 H 0.354010 0.558210 0.890929 0.051 Uiso 1 1 calc R U . . .
C13 C 0.2002(6) 0.6272(3) 0.82177(17) 0.0394(12) Uani 1 1 d . . . . .
H13A H 0.301071 0.621320 0.819219 0.047 Uiso 1 1 calc R U . . .
H13B H 0.173481 0.682062 0.813100 0.047 Uiso 1 1 calc R U . . .
C37 C 0.4856(5) 0.9053(3) 0.63640(19) 0.0367(12) Uani 1 1 d . . . . .
H37 H 0.509519 0.949310 0.618487 0.044 Uiso 1 1 calc R U . . .
C4 C -0.1081(5) 0.4436(3) 0.64405(18) 0.0393(12) Uani 1 1 d . . . . .
H4 H -0.171218 0.417285 0.622353 0.047 Uiso 1 1 calc R U . . .
C12 C 0.1198(6) 0.5690(3) 0.78916(17) 0.0390(12) Uani 1 1 d . . . . .
H12A H 0.135311 0.514797 0.801371 0.047 Uiso 1 1 calc R U . . .
H12B H 0.019441 0.580532 0.788953 0.047 Uiso 1 1 calc R U . . .
C3 C -0.0830(6) 0.4144(3) 0.6879(2) 0.0459(14) Uani 1 1 d . . . . .
H3 H -0.124862 0.366368 0.696274 0.055 Uiso 1 1 calc R U . . .
C29 C -0.1015(6) 0.9525(3) 0.56055(18) 0.0413(13) Uani 1 1 d . . . . .
H29 H -0.149353 0.990709 0.541245 0.050 Uiso 1 1 calc R U . . .
C28 C -0.0263(6) 0.8932(4) 0.54123(18) 0.0452(14) Uani 1 1 d . . . . .
H28 H -0.023048 0.890283 0.508807 0.054 Uiso 1 1 calc R U . . .
C23 C -0.0496(6) 0.8014(4) 0.79179(18) 0.0448(14) Uani 1 1 d . . . . .
H23 H -0.090067 0.808088 0.820059 0.054 Uiso 1 1 calc R U . . .
C56 C 0.4976(5) 0.4832(4) 0.5762(2) 0.0447(14) Uani 1 1 d . . . . .
H56 H 0.560963 0.522247 0.567687 0.054 Uiso 1 1 calc R U . . .
C49 C 0.5059(6) 0.7541(4) 0.53423(19) 0.0476(14) Uani 1 1 d . . . . .
H49 H 0.461766 0.783259 0.509228 0.057 Uiso 1 1 calc R U . . .
C19 C 0.0434(6) 0.6310(4) 0.8862(2) 0.0457(14) Uani 1 1 d . . . . .
H19 H -0.022930 0.659589 0.866779 0.055 Uiso 1 1 calc R U . . .
C42 C 0.6438(5) 0.5242(3) 0.74209(18) 0.0420(14) Uani 1 1 d . . . . .
H42 H 0.704117 0.480730 0.749290 0.050 Uiso 1 1 calc R U . . .
C16 C 0.2333(7) 0.5501(4) 0.94381(19) 0.0542(16) Uani 1 1 d . . . . .
H16 H 0.299473 0.522208 0.963703 0.065 Uiso 1 1 calc R U . . .
C55 C 0.5055(6) 0.4070(4) 0.5592(2) 0.0524(16) Uani 1 1 d . . . . .
H55 H 0.573467 0.394437 0.538693 0.063 Uiso 1 1 calc R U . . .
F2 F 0.2160(7) 0.8020(5) 0.4582(2) 0.139(2) Uani 1 1 d . . . . .
C22 C 0.0665(6) 0.8445(4) 0.78279(19) 0.0478(15) Uani 1 1 d . . . . .
H22 H 0.105943 0.880819 0.805078 0.057 Uiso 1 1 calc R U . . .
F5 F 0.1094(10) 0.8543(3) 0.3939(3) 0.159(3) Uani 1 1 d . . . . .
C17 C 0.1075(8) 0.5688(4) 0.9585(2) 0.0579(17) Uani 1 1 d . . . . .
H17 H 0.085998 0.553632 0.988473 0.069 Uiso 1 1 calc R U . . .
C18 C 0.0124(7) 0.6094(4) 0.9302(2) 0.0590(17) Uani 1 1 d . . . . .
H18 H -0.074990 0.622978 0.940482 0.071 Uiso 1 1 calc R U . . .

loop_
_atom_site_aniso_label
_atom_site_aniso_U_11
_atom_site_aniso_U_22
_atom_site_aniso_U_33
_atom_site_aniso_U_23
_atom_site_aniso_U_13
_atom_site_aniso_U_12
Cu1 0.0222(4) 0.0313(4) 0.0181(3) -0.0005(3) 0.0022(2) -0.0017(3)
P1 0.0245(6) 0.0294(6) 0.0178(6) -0.0004(5) 0.0028(4) -0.0011(4)
P2 0.0214(6) 0.0331(6) 0.0189(6) -0.0007(5) 0.0024(4) 0.0015(5)
P3 0.0633(11) 0.0431(9) 0.0482(9) -0.0030(8) 0.0113(7) 0.0017(7)
O1 0.0263(17) 0.0362(18) 0.0205(16) 0.0013(14) 0.0030(12) -0.0014(13)
N2 0.025(2) 0.037(2) 0.0204(19) -0.0019(18) 0.0016(14) 0.0011(16)
N1 0.022(2) 0.033(2) 0.024(2) -0.0006(17) 0.0066(14) 0.0021(15)
F1 0.148(4) 0.075(3) 0.077(3) 0.022(3) 0.054(3) 0.023(3)
C20 0.021(2) 0.039(3) 0.025(2) -0.003(2) 0.0027(17) 0.0054(19)
C6 0.024(2) 0.032(3) 0.025(2) -0.008(2) 0.0027(17) 0.0023(19)
C39 0.023(2) 0.030(2) 0.023(2) 0.005(2) 0.0001(16) -0.0062(18)
C34 0.025(3) 0.033(3) 0.021(2) -0.004(2) 0.0052(16) -0.0007(18)
F4 0.104(4) 0.095(4) 0.100(4) -0.012(3) 0.040(3) 0.027(3)
C45 0.039(3) 0.030(2) 0.018(2) -0.007(2) 0.0090(18) -0.001(2)
C46 0.027(3) 0.043(3) 0.030(3) -0.005(2) 0.0073(18) 0.000(2)
C21 0.037(3) 0.041(3) 0.027(3) -0.003(2) 0.0029(19) 0.000(2)
C32 0.028(3) 0.032(3) 0.020(2) -0.004(2) -0.0010(17) -0.0048(19)
C5 0.027(3) 0.034(3) 0.027(3) -0.004(2) 0.0017(18) 0.0046(19)
C40 0.023(2) 0.034(3) 0.026(2) 0.002(2) 0.0023(17) -0.0013(19)
C11 0.035(3) 0.037(3) 0.021(2) 0.004(2) 0.0067(18) -0.004(2)
C9 0.036(3) 0.046(3) 0.021(2) -0.004(2) -0.0036(19) 0.002(2)
C1 0.036(3) 0.034(3) 0.023(2) 0.003(2) 0.0102(18) 0.002(2)
C44 0.033(3) 0.042(3) 0.021(2) 0.001(2) 0.0019(18) -0.006(2)
F6 0.126(4) 0.115(4) 0.094(4) -0.032(3) -0.024(3) 0.015(3)
C27 0.051(3) 0.036(3) 0.021(2) -0.008(2) 0.002(2) 0.006(2)
C35 0.028(3) 0.038(3) 0.031(3) -0.003(2) 0.0033(19) 0.000(2)
C31 0.034(3) 0.037(3) 0.021(2) 0.000(2) 0.0035(18) 0.001(2)
C25 0.033(3) 0.043(3) 0.030(3) 0.002(2) 0.004(2) 0.001(2)
C38 0.028(3) 0.030(3) 0.034(3) -0.001(2) 0.0065(19) -0.0005(19)
C41 0.030(3) 0.036(3) 0.033(3) 0.003(2) -0.0017(19) 0.006(2)
C48 0.050(4) 0.044(3) 0.045(3) 0.001(3) 0.027(3) 0.000(3)
C33 0.023(2) 0.035(3) 0.022(2) -0.004(2) 0.0036(16) 0.0000(19)
C51 0.020(2) 0.040(3) 0.027(3) -0.004(2) -0.0033(17) 0.005(2)
C10 0.034(3) 0.042(3) 0.020(2) -0.001(2) 0.0005(18) -0.003(2)
C53 0.045(3) 0.043(3) 0.028(3) 0.005(2) -0.004(2) 0.001(2)
C54 0.045(3) 0.036(3) 0.048(3) -0.014(3) -0.004(2) 0.006(2)
C7 0.029(3) 0.036(3) 0.033(3) -0.007(2) 0.0020(19) -0.003(2)
C52 0.030(3) 0.037(3) 0.025(2) -0.002(2) 0.0000(18) 0.001(2)
F3 0.123(5) 0.118(5) 0.158(5) 0.023(4) 0.107(4) 0.009(4)
C14 0.050(3) 0.035(3) 0.023(3) -0.002(2) 0.005(2) -0.005(2)
C24 0.031(3) 0.063(4) 0.034(3) 0.017(3) 0.013(2) 0.011(2)
C50 0.033(3) 0.049(3) 0.029(3) 0.003(2) 0.007(2) 0.003(2)
C43 0.041(3) 0.052(3) 0.026(3) 0.012(3) -0.008(2) -0.005(2)
C30 0.037(3) 0.038(3) 0.035(3) 0.000(2) 0.004(2) 0.006(2)
C36 0.026(3) 0.039(3) 0.045(3) -0.006(3) 0.013(2) -0.003(2)
C47 0.034(3) 0.043(3) 0.044(3) -0.007(3) 0.014(2) -0.006(2)
C8 0.027(3) 0.046(3) 0.035(3) -0.011(3) -0.0032(19) 0.002(2)
C2 0.053(3) 0.040(3) 0.026(3) 0.010(2) 0.007(2) -0.005(2)
C15 0.051(3) 0.043(3) 0.031(3) -0.010(3) -0.003(2) -0.002(2)
C13 0.045(3) 0.046(3) 0.027(3) 0.000(2) 0.006(2) -0.006(2)
C37 0.041(3) 0.031(3) 0.040(3) 0.001(2) 0.012(2) -0.003(2)
C4 0.042(3) 0.041(3) 0.036(3) -0.005(3) 0.005(2) -0.012(2)
C12 0.049(3) 0.045(3) 0.023(3) 0.004(2) 0.008(2) -0.006(2)
C3 0.060(4) 0.035(3) 0.045(3) 0.003(3) 0.015(3) -0.013(3)
C29 0.047(3) 0.044(3) 0.032(3) 0.007(3) -0.003(2) 0.007(2)
C28 0.064(4) 0.049(3) 0.023(3) 0.002(3) 0.002(2) 0.007(3)
C23 0.054(4) 0.060(4) 0.022(3) 0.007(3) 0.012(2) 0.018(3)
C56 0.027(3) 0.055(4) 0.054(4) -0.022(3) 0.012(2) -0.005(2)
C49 0.059(4) 0.054(4) 0.032(3) 0.014(3) 0.014(2) 0.005(3)
C19 0.054(4) 0.050(3) 0.034(3) -0.004(3) 0.008(2) 0.009(3)
C42 0.035(3) 0.050(3) 0.039(3) 0.014(3) -0.006(2) 0.008(2)
C16 0.080(5) 0.058(4) 0.022(3) 0.001(3) -0.009(3) -0.001(3)
C55 0.038(3) 0.059(4) 0.061(4) -0.028(3) 0.013(3) -0.004(3)
F2 0.120(5) 0.173(7) 0.120(5) -0.045(5) -0.020(4) -0.033(4)
C22 0.057(4) 0.058(4) 0.027(3) -0.015(3) 0.003(2) 0.017(3)
F5 0.296(10) 0.057(3) 0.136(6) 0.030(3) 0.080(6) 0.031(4)
C17 0.093(5) 0.062(4) 0.021(3) -0.005(3) 0.014(3) -0.012(4)
C18 0.067(4) 0.066(4) 0.048(4) -0.019(4) 0.025(3) -0.002(3)

loop_
_atom_type_symbol
_atom_type_description
_atom_type_scat_dispersion_real
_atom_type_scat_dispersion_imag
_atom_type_scat_source
C C 0.0137 0.0067 'International Tables Vol C Tables 4.2.6.8 and 6.1.1.4'
H H 0.0000 0.0000 'International Tables Vol C Tables 4.2.6.8 and 6.1.1.4'
Cu Cu -2.7974 3.6876 'International Tables Vol C Tables 4.2.6.8 and 6.1.1.4'
F F 0.0583 0.0400 'International Tables Vol C Tables 4.2.6.8 and 6.1.1.4'
N N 0.0241 0.0134 'International Tables Vol C Tables 4.2.6.8 and 6.1.1.4'
O O 0.0389 0.0241 'International Tables Vol C Tables 4.2.6.8 and 6.1.1.4'
P P 0.2543 0.3332 'International Tables Vol C Tables 4.2.6.8 and 6.1.1.4'

loop_
_exptl_crystal_face_index_h
_exptl_crystal_face_index_k
_exptl_crystal_face_index_l
_exptl_crystal_face_perp_dist
-1 -2 30 0.5499
0 -15 1 0.2275
0 10 -1 0.0291
12 -999 -109 0.0461

loop_
_geom_angle_atom_site_label_1
_geom_angle_atom_site_label_2
_geom_angle_atom_site_label_3
_geom_angle
_geom_angle_site_symmetry_1
_geom_angle_site_symmetry_3
_geom_angle_publ_flag
P1 Cu1 P2 111.82(5) . . ?
N2 Cu1 P1 118.49(12) . . ?
N2 Cu1 P2 113.07(11) . . ?
N2 Cu1 N1 80.10(15) . . ?
N1 Cu1 P1 120.88(11) . . ?
N1 Cu1 P2 108.90(11) . . ?
C20 P1 Cu1 114.04(17) . . ?
C20 P1 C32 101.6(2) . . ?
C20 P1 C33 105.0(2) . . ?
C32 P1 Cu1 121.63(15) . . ?
C33 P1 Cu1 110.65(16) . . ?
C33 P1 C32 102.1(2) . . ?
C45 P2 Cu1 115.58(16) . . ?
C45 P2 C40 103.0(2) . . ?
C45 P2 C51 104.0(2) . . ?
C40 P2 Cu1 116.82(16) . . ?
C51 P2 Cu1 112.88(14) . . ?
C51 P2 C40 103.0(2) . . ?
F1 P3 F4 88.9(3) . . ?
F6 P3 F1 89.8(3) . . ?
F6 P3 F4 89.4(3) . . ?
F6 P3 F2 175.2(4) . . ?
F3 P3 F1 87.9(3) . . ?
F3 P3 F4 176.2(3) . . ?
F3 P3 F6 88.6(4) . . ?
F3 P3 F2 95.4(4) . . ?
F2 P3 F1 87.7(4) . . ?
F2 P3 F4 86.5(3) . . ?
F5 P3 F1 179.1(5) . . ?
F5 P3 F4 91.2(4) . . ?
F5 P3 F6 91.1(4) . . ?
F5 P3 F3 92.0(4) . . ?
F5 P3 F2 91.5(5) . . ?
C34 O1 C39 117.3(3) . . ?
C6 N2 Cu1 113.8(3) . . ?
C10 N2 Cu1 127.2(3) . . ?
C10 N2 C6 118.8(4) . . ?
C5 N1 Cu1 112.3(3) . . ?
C1 N1 Cu1 127.7(3) . . ?
C1 N1 C5 118.8(4) . . ?
C21 C20 P1 122.6(4) . . ?
C21 C20 C25 119.6(5) . . ?
C25 C20 P1 117.8(4) . . ?
N2 C6 C5 117.1(4) . . ?
N2 C6 C7 120.6(4) . . ?
C7 C6 C5 122.2(4) . . ?
O1 C39 C40 119.4(4) . . ?
C44 C39 O1 117.8(4) . . ?
C44 C39 C40 122.6(4) . . ?
O1 C34 C33 115.7(4) . . ?
C35 C34 O1 122.6(4) . . ?
C35 C34 C33 121.7(4) . . ?
C46 C45 P2 122.4(4) . . ?
C50 C45 P2 118.2(4) . . ?
C50 C45 C46 119.4(5) . . ?
C45 C46 H46 120.2 . . ?
C47 C46 C45 119.6(5) . . ?
C47 C46 H46 120.2 . . ?
C20 C21 H21 119.8 . . ?
C20 C21 C22 120.4(5) . . ?
C22 C21 H21 119.8 . . ?
C27 C32 P1 118.8(4) . . ?
C27 C32 C31 119.2(4) . . ?
C31 C32 P1 122.0(3) . . ?
N1 C5 C6 115.9(4) . . ?
N1 C5 C4 121.2(4) . . ?
C4 C5 C6 122.9(4) . . ?
C39 C40 P2 120.1(3) . . ?
C41 C40 P2 122.8(4) . . ?
C41 C40 C39 117.1(4) . . ?
H11A C11 H11B 107.6 . . ?
C1 C11 H11A 108.7 . . ?
C1 C11 H11B 108.7 . . ?
C1 C11 C12 114.3(4) . . ?
C12 C11 H11A 108.7 . . ?
C12 C11 H11B 108.7 . . ?
C10 C9 H9 120.7 . . ?
C8 C9 H9 120.7 . . ?
C8 C9 C10 118.6(5) . . ?
N1 C1 C11 117.7(4) . . ?
N1 C1 C2 121.1(4) . . ?
C2 C1 C11 121.2(4) . . ?
C39 C44 H44 120.4 . . ?
C43 C44 C39 119.2(5) . . ?
C43 C44 H44 120.4 . . ?
C32 C27 H27 119.5 . . ?
C32 C27 C28 121.0(5) . . ?
C28 C27 H27 119.5 . . ?
C34 C35 H35 120.3 . . ?
C34 C35 C36 119.3(5) . . ?
C36 C35 H35 120.3 . . ?
C32 C31 H31 119.8 . . ?
C30 C31 C32 120.4(4) . . ?
C30 C31 H31 119.8 . . ?
C20 C25 H25 120.2 . . ?
C20 C25 C24 119.5(5) . . ?
C24 C25 H25 120.2 . . ?
C33 C38 H38 119.5 . . ?
C33 C38 C37 120.9(4) . . ?
C37 C38 H38 119.5 . . ?
C40 C41 H41 119.4 . . ?
C40 C41 C42 121.1(5) . . ?
C42 C41 H41 119.4 . . ?
C47 C48 H48 120.1 . . ?
C49 C48 H48 120.1 . . ?
C49 C48 C47 119.7(5) . . ?
C34 C33 P1 118.1(4) . . ?
C38 C33 P1 123.3(3) . . ?
C38 C33 C34 118.1(4) . . ?
C52 C51 P2 118.1(4) . . ?
C56 C51 P2 123.6(4) . . ?
C56 C51 C52 118.3(5) . . ?
N2 C10 C9 122.8(5) . . ?
N2 C10 H10 118.6 . . ?
C9 C10 H10 118.6 . . ?
C54 C53 H53 120.3 . . ?
C52 C53 H53 120.3 . . ?
C52 C53 C54 119.4(5) . . ?
C53 C54 H54 120.1 . . ?
C55 C54 C53 119.8(5) . . ?
C55 C54 H54 120.1 . . ?
C6 C7 H7 120.3 . . ?
C8 C7 C6 119.4(5) . . ?
C8 C7 H7 120.3 . . ?
C51 C52 H52 119.3 . . ?
C53 C52 C51 121.5(5) . . ?
C53 C52 H52 119.3 . . ?
C15 C14 C13 119.7(5) . . ?
C19 C14 C15 118.0(5) . . ?
C19 C14 C13 122.1(5) . . ?
C25 C24 H24 119.7 . . ?
C23 C24 C25 120.6(5) . . ?
C23 C24 H24 119.7 . . ?
C45 C50 H50 119.9 . . ?
C45 C50 C49 120.3(5) . . ?
C49 C50 H50 119.9 . . ?
C44 C43 H43 119.9 . . ?
C44 C43 C42 120.2(4) . . ?
C42 C43 H43 119.9 . . ?
C31 C30 H30 120.1 . . ?
C29 C30 C31 119.8(5) . . ?
C29 C30 H30 120.1 . . ?
C35 C36 H36 119.8 . . ?
C35 C36 C37 120.4(5) . . ?
C37 C36 H36 119.8 . . ?
C46 C47 C48 120.8(5) . . ?
C46 C47 H47 119.6 . . ?
C48 C47 H47 119.6 . . ?
C9 C8 C7 119.6(4) . . ?
C9 C8 H8 120.2 . . ?
C7 C8 H8 120.2 . . ?
C1 C2 H2 120.2 . . ?
C3 C2 C1 119.7(5) . . ?
C3 C2 H2 120.2 . . ?
C14 C15 H15 119.8 . . ?
C16 C15 C14 120.5(6) . . ?
C16 C15 H15 119.8 . . ?
C14 C13 H13A 109.7 . . ?
C14 C13 H13B 109.7 . . ?
C14 C13 C12 109.7(4) . . ?
H13A C13 H13B 108.2 . . ?
C12 C13 H13A 109.7 . . ?
C12 C13 H13B 109.7 . . ?
C38 C37 H37 120.2 . . ?
C36 C37 C38 119.6(5) . . ?
C36 C37 H37 120.2 . . ?
C5 C4 H4 120.1 . . ?
C3 C4 C5 119.8(5) . . ?
C3 C4 H4 120.1 . . ?
C11 C12 C13 114.4(4) . . ?
C11 C12 H12A 108.7 . . ?
C11 C12 H12B 108.7 . . ?
C13 C12 H12A 108.7 . . ?
C13 C12 H12B 108.7 . . ?
H12A C12 H12B 107.6 . . ?
C2 C3 C4 119.4(5) . . ?
C2 C3 H3 120.3 . . ?
C4 C3 H3 120.3 . . ?
C30 C29 H29 119.8 . . ?
C30 C29 C28 120.4(5) . . ?
C28 C29 H29 119.8 . . ?
C27 C28 H28 120.4 . . ?
C29 C28 C27 119.1(5) . . ?
C29 C28 H28 120.4 . . ?
C24 C23 H23 120.4 . . ?
C22 C23 C24 119.2(5) . . ?
C22 C23 H23 120.4 . . ?
C51 C56 H56 119.7 . . ?
C55 C56 C51 120.6(6) . . ?
C55 C56 H56 119.7 . . ?
C48 C49 C50 120.2(5) . . ?
C48 C49 H49 119.9 . . ?
C50 C49 H49 119.9 . . ?
C14 C19 H19 119.6 . . ?
C14 C19 C18 120.9(6) . . ?
C18 C19 H19 119.6 . . ?
C41 C42 H42 120.2 . . ?
C43 C42 C41 119.7(5) . . ?
C43 C42 H42 120.2 . . ?
C15 C16 H16 119.6 . . ?
C17 C16 C15 120.7(6) . . ?
C17 C16 H16 119.6 . . ?
C54 C55 C56 120.4(6) . . ?
C54 C55 H55 119.8 . . ?
C56 C55 H55 119.8 . . ?
C21 C22 H22 119.7 . . ?
C23 C22 C21 120.6(5) . . ?
C23 C22 H22 119.7 . . ?
C16 C17 H17 120.1 . . ?
C16 C17 C18 119.9(6) . . ?
C18 C17 H17 120.1 . . ?
C19 C18 H18 120.0 . . ?
C17 C18 C19 120.1(6) . . ?
C17 C18 H18 120.0 . . ?

loop_
_geom_bond_atom_site_label_1
_geom_bond_atom_site_label_2
_geom_bond_distance
_geom_bond_site_symmetry_2
_geom_bond_publ_flag
Cu1 P1 2.2555(14) . ?
Cu1 P2 2.2850(13) . ?
Cu1 N2 2.071(4) . ?
Cu1 N1 2.104(4) . ?
P1 C20 1.826(5) . ?
P1 C32 1.837(5) . ?
P1 C33 1.836(5) . ?
P2 C45 1.830(5) . ?
P2 C40 1.844(4) . ?
P2 C51 1.842(5) . ?
P3 F1 1.587(5) . ?
P3 F4 1.598(5) . ?
P3 F6 1.564(5) . ?
P3 F3 1.551(5) . ?
P3 F2 1.578(6) . ?
P3 F5 1.550(6) . ?
O1 C39 1.395(5) . ?
O1 C34 1.394(6) . ?
N2 C6 1.346(6) . ?
N2 C10 1.338(6) . ?
N1 C5 1.370(6) . ?
N1 C1 1.346(6) . ?
C20 C21 1.382(7) . ?
C20 C25 1.395(7) . ?
C6 C5 1.467(7) . ?
C6 C7 1.406(6) . ?
C39 C40 1.399(7) . ?
C39 C44 1.382(6) . ?
C34 C35 1.375(7) . ?
C34 C33 1.396(6) . ?
C45 C46 1.400(7) . ?
C45 C50 1.378(7) . ?
C46 H46 0.9500 . ?
C46 C47 1.379(7) . ?
C21 H21 0.9500 . ?
C21 C22 1.387(8) . ?
C32 C27 1.382(7) . ?
C32 C31 1.389(7) . ?
C5 C4 1.379(7) . ?
C40 C41 1.394(7) . ?
C11 H11A 0.9900 . ?
C11 H11B 0.9900 . ?
C11 C1 1.497(7) . ?
C11 C12 1.524(7) . ?
C9 H9 0.9500 . ?
C9 C10 1.389(6) . ?
C9 C8 1.364(8) . ?
C1 C2 1.398(7) . ?
C44 H44 0.9500 . ?
C44 C43 1.379(7) . ?
C27 H27 0.9500 . ?
C27 C28 1.390(8) . ?
C35 H35 0.9500 . ?
C35 C36 1.380(7) . ?
C31 H31 0.9500 . ?
C31 C30 1.387(7) . ?
C25 H25 0.9500 . ?
C25 C24 1.395(7) . ?
C38 H38 0.9500 . ?
C38 C33 1.386(7) . ?
C38 C37 1.388(7) . ?
C41 H41 0.9500 . ?
C41 C42 1.399(7) . ?
C48 H48 0.9500 . ?
C48 C47 1.381(8) . ?
C48 C49 1.373(9) . ?
C51 C52 1.391(7) . ?
C51 C56 1.386(7) . ?
C10 H10 0.9500 . ?
C53 H53 0.9500 . ?
C53 C54 1.394(8) . ?
C53 C52 1.376(8) . ?
C54 H54 0.9500 . ?
C54 C55 1.372(9) . ?
C7 H7 0.9500 . ?
C7 C8 1.373(7) . ?
C52 H52 0.9500 . ?
C14 C15 1.404(7) . ?
C14 C13 1.504(7) . ?
C14 C19 1.372(8) . ?
C24 H24 0.9500 . ?
C24 C23 1.386(9) . ?
C50 H50 0.9500 . ?
C50 C49 1.393(8) . ?
C43 H43 0.9500 . ?
C43 C42 1.393(8) . ?
C30 H30 0.9500 . ?
C30 C29 1.385(7) . ?
C36 H36 0.9500 . ?
C36 C37 1.387(7) . ?
C47 H47 0.9500 . ?
C8 H8 0.9500 . ?
C2 H2 0.9500 . ?
C2 C3 1.367(8) . ?
C15 H15 0.9500 . ?
C15 C16 1.371(8) . ?
C13 H13A 0.9900 . ?
C13 H13B 0.9900 . ?
C13 C12 1.533(7) . ?
C37 H37 0.9500 . ?
C4 H4 0.9500 . ?
C4 C3 1.371(8) . ?
C12 H12A 0.9900 . ?
C12 H12B 0.9900 . ?
C3 H3 0.9500 . ?
C29 H29 0.9500 . ?
C29 C28 1.387(8) . ?
C28 H28 0.9500 . ?
C23 H23 0.9500 . ?
C23 C22 1.383(9) . ?
C56 H56 0.9500 . ?
C56 C55 1.386(8) . ?
C49 H49 0.9500 . ?
C19 H19 0.9500 . ?
C19 C18 1.390(9) . ?
C42 H42 0.9500 . ?
C16 H16 0.9500 . ?
C16 C17 1.363(10) . ?
C55 H55 0.9500 . ?
C22 H22 0.9500 . ?
C17 H17 0.9500 . ?
C17 C18 1.368(10) . ?
C18 H18 0.9500 . ?

loop_
_geom_torsion_atom_site_label_1
_geom_torsion_atom_site_label_2
_geom_torsion_atom_site_label_3
_geom_torsion_atom_site_label_4
_geom_torsion
_geom_torsion_site_symmetry_1
_geom_torsion_site_symmetry_2
_geom_torsion_site_symmetry_3
_geom_torsion_site_symmetry_4
_geom_torsion_publ_flag
Cu1 P1 C20 C21 136.1(4) . . . . ?
Cu1 P1 C20 C25 -44.2(4) . . . . ?
Cu1 P1 C32 C27 -39.4(4) . . . . ?
Cu1 P1 C32 C31 143.7(3) . . . . ?
Cu1 P1 C33 C34 -51.0(4) . . . . ?
Cu1 P1 C33 C38 120.3(4) . . . . ?
Cu1 P2 C45 C46 154.3(4) . . . . ?
Cu1 P2 C45 C50 -27.9(4) . . . . ?
Cu1 P2 C40 C39 -40.0(4) . . . . ?
Cu1 P2 C40 C41 137.1(4) . . . . ?
Cu1 P2 C51 C52 -40.7(4) . . . . ?
Cu1 P2 C51 C56 139.0(4) . . . . ?
Cu1 N2 C6 C5 -4.5(5) . . . . ?
Cu1 N2 C6 C7 176.3(4) . . . . ?
Cu1 N2 C10 C9 -173.6(4) . . . . ?
Cu1 N1 C5 C6 -9.1(5) . . . . ?
Cu1 N1 C5 C4 170.5(4) . . . . ?
Cu1 N1 C1 C11 12.8(6) . . . . ?
Cu1 N1 C1 C2 -166.3(4) . . . . ?
P1 C20 C21 C22 178.8(4) . . . . ?
P1 C20 C25 C24 -178.6(4) . . . . ?
P1 C32 C27 C28 -177.8(4) . . . . ?
P1 C32 C31 C30 178.2(4) . . . . ?
P2 C45 C46 C47 179.9(4) . . . . ?
P2 C45 C50 C49 -179.2(4) . . . . ?
P2 C40 C41 C42 -176.4(4) . . . . ?
P2 C51 C52 C53 -178.3(4) . . . . ?
P2 C51 C56 C55 179.0(4) . . . . ?
O1 C39 C40 P2 1.2(6) . . . . ?
O1 C39 C40 C41 -176.1(4) . . . . ?
O1 C39 C44 C43 176.3(4) . . . . ?
O1 C34 C35 C36 179.9(4) . . . . ?
O1 C34 C33 P1 -9.4(6) . . . . ?
O1 C34 C33 C38 178.9(4) . . . . ?
N2 C6 C5 N1 9.3(6) . . . . ?
N2 C6 C5 C4 -170.2(5) . . . . ?
N2 C6 C7 C8 -2.3(7) . . . . ?
N1 C5 C4 C3 -3.6(8) . . . . ?
N1 C1 C2 C3 -1.0(8) . . . . ?
C20 P1 C32 C27 -167.3(4) . . . . ?
C20 P1 C32 C31 15.8(4) . . . . ?
C20 P1 C33 C34 72.5(4) . . . . ?
C20 P1 C33 C38 -116.3(4) . . . . ?
C20 C21 C22 C23 0.3(8) . . . . ?
C20 C25 C24 C23 -0.8(8) . . . . ?
C6 N2 C10 C9 1.5(7) . . . . ?
C6 C5 C4 C3 175.9(5) . . . . ?
C6 C7 C8 C9 2.0(7) . . . . ?
C39 O1 C34 C35 -33.0(6) . . . . ?
C39 O1 C34 C33 148.9(4) . . . . ?
C39 C40 C41 C42 0.7(7) . . . . ?
C39 C44 C43 C42 -0.9(8) . . . . ?
C34 O1 C39 C40 -81.1(5) . . . . ?
C34 O1 C39 C44 103.9(5) . . . . ?
C34 C35 C36 C37 1.6(8) . . . . ?
C45 P2 C40 C39 87.8(4) . . . . ?
C45 P2 C40 C41 -95.1(4) . . . . ?
C45 P2 C51 C52 -166.8(3) . . . . ?
C45 P2 C51 C56 13.0(5) . . . . ?
C45 C46 C47 C48 -2.3(8) . . . . ?
C45 C50 C49 C48 0.6(9) . . . . ?
C46 C45 C50 C49 -1.3(8) . . . . ?
C21 C20 C25 C24 1.2(7) . . . . ?
C32 P1 C20 C21 -91.2(4) . . . . ?
C32 P1 C20 C25 88.5(4) . . . . ?
C32 P1 C33 C34 178.2(4) . . . . ?
C32 P1 C33 C38 -10.6(5) . . . . ?
C32 C27 C28 C29 0.4(9) . . . . ?
C32 C31 C30 C29 -1.5(8) . . . . ?
C5 N1 C1 C11 179.7(4) . . . . ?
C5 N1 C1 C2 0.6(7) . . . . ?
C5 C6 C7 C8 178.5(5) . . . . ?
C5 C4 C3 C2 3.2(9) . . . . ?
C40 P2 C45 C46 25.7(5) . . . . ?
C40 P2 C45 C50 -156.5(4) . . . . ?
C40 P2 C51 C52 86.1(4) . . . . ?
C40 P2 C51 C56 -94.1(4) . . . . ?
C40 C39 C44 C43 1.5(7) . . . . ?
C40 C41 C42 C43 -0.2(8) . . . . ?
C11 C1 C2 C3 180.0(5) . . . . ?
C1 N1 C5 C6 -177.9(4) . . . . ?
C1 N1 C5 C4 1.6(7) . . . . ?
C1 C11 C12 C13 -169.9(5) . . . . ?
C1 C2 C3 C4 -1.0(9) . . . . ?
C44 C39 C40 P2 175.9(4) . . . . ?
C44 C39 C40 C41 -1.4(7) . . . . ?
C44 C43 C42 C41 0.3(8) . . . . ?
C27 C32 C31 C30 1.4(7) . . . . ?
C35 C34 C33 P1 172.4(4) . . . . ?
C35 C34 C33 C38 0.7(7) . . . . ?
C35 C36 C37 C38 0.1(8) . . . . ?
C31 C32 C27 C28 -0.8(8) . . . . ?
C31 C30 C29 C28 1.0(8) . . . . ?
C25 C20 C21 C22 -0.9(8) . . . . ?
C25 C24 C23 C22 0.1(8) . . . . ?
C33 P1 C20 C21 14.8(5) . . . . ?
C33 P1 C20 C25 -165.4(4) . . . . ?
C33 P1 C32 C27 84.4(4) . . . . ?
C33 P1 C32 C31 -92.5(4) . . . . ?
C33 C34 C35 C36 -2.0(7) . . . . ?
C33 C38 C37 C36 -1.5(8) . . . . ?
C51 P2 C45 C46 -81.4(4) . . . . ?
C51 P2 C45 C50 96.4(4) . . . . ?
C51 P2 C40 C39 -164.3(4) . . . . ?
C51 P2 C40 C41 12.8(5) . . . . ?
C51 C56 C55 C54 -0.8(9) . . . . ?
C10 N2 C6 C5 179.7(4) . . . . ?
C10 N2 C6 C7 0.6(7) . . . . ?
C10 C9 C8 C7 0.0(8) . . . . ?
C53 C54 C55 C56 2.1(9) . . . . ?
C54 C53 C52 C51 -0.8(7) . . . . ?
C7 C6 C5 N1 -171.6(4) . . . . ?
C7 C6 C5 C4 8.9(7) . . . . ?
C52 C51 C56 C55 -1.2(8) . . . . ?
C52 C53 C54 C55 -1.3(8) . . . . ?
C14 C15 C16 C17 -0.8(9) . . . . ?
C14 C13 C12 C11 -171.4(5) . . . . ?
C14 C19 C18 C17 0.5(10) . . . . ?
C24 C23 C22 C21 0.2(8) . . . . ?
C50 C45 C46 C47 2.1(7) . . . . ?
C30 C29 C28 C27 -0.5(9) . . . . ?
C47 C48 C49 C50 -0.8(9) . . . . ?
C8 C9 C10 N2 -1.8(8) . . . . ?
C15 C14 C13 C12 102.9(6) . . . . ?
C15 C14 C19 C18 -1.8(9) . . . . ?
C15 C16 C17 C18 -0.5(10) . . . . ?
C13 C14 C15 C16 -174.3(5) . . . . ?
C13 C14 C19 C18 174.3(6) . . . . ?
C37 C38 C33 P1 -170.2(4) . . . . ?
C37 C38 C33 C34 1.0(7) . . . . ?
C12 C11 C1 N1 146.6(5) . . . . ?
C12 C11 C1 C2 -34.3(7) . . . . ?
C56 C51 C52 C53 2.0(7) . . . . ?
C49 C48 C47 C46 1.6(8) . . . . ?
C19 C14 C15 C16 1.9(8) . . . . ?
C19 C14 C13 C12 -73.2(7) . . . . ?
C16 C17 C18 C19 0.6(10) . . . . ?
